data_1560053
loop_
_publ_author_name
'Rajkumar, Madhu'
'Desiraju, Gautam R.'

_publ_section_title
;
 Quaternary and quinary molecular solids based on structural inequivalence
 and combinatorial approaches: 2-nitroresorcinol and
 4,6-dichlororesorcinol
;
_journal_issue 2
_journal_name_full IUCrJ
_journal_page_first 178
_journal_page_last 185
_journal_paper_doi 10.1107/S2052252520016589
_journal_volume 8
_journal_year 2021
_chemical_formula_sum 'C29 H26 N3 O4'
_chemical_formula_weight 480.53
_space_group_crystal_system monoclinic
_space_group_IT_number 4
_space_group_name_Hall 'P 2yb'
_space_group_name_H-M_alt 'P 1 21 1'
_atom_sites_solution_hydrogens geom
_audit_creation_method SHELXL-2018/3
_cell_angle_alpha 90
_cell_angle_beta 104.054(7)
_cell_angle_gamma 90
_cell_formula_units_Z 2
_cell_length_a 7.7925(13)
_cell_length_b 12.885(2)
_cell_length_c 12.398(2)
_cell_measurement_reflns_used 9438
_cell_measurement_temperature 150(2)
_cell_measurement_theta_max 27.6
_cell_measurement_theta_min 3.1
_cell_volume 1207.6(3)
_computing_structure_refinement 'SHELXL-2018/3 (Sheldrick, 2018)'
_computing_structure_solution 'SHELXT 2014/5 (Sheldrick, 2014)'
_diffrn_ambient_temperature 150(2)
_diffrn_measured_fraction_theta_full 0.998
_diffrn_measured_fraction_theta_max 0.998
_diffrn_measurement_device_type 'Rigaku Mercury375R (2x2 bin mode)'
_diffrn_measurement_method 'profile data from \w-scans'
_diffrn_radiation_type MoK\a
_diffrn_radiation_wavelength 0.71075
_diffrn_reflns_av_R_equivalents 0.0572
_diffrn_reflns_av_unetI/netI 0.0789
_diffrn_reflns_Laue_measured_fraction_full 0.998
_diffrn_reflns_Laue_measured_fraction_max 0.998
_diffrn_reflns_limit_h_max 10
_diffrn_reflns_limit_h_min -10
_diffrn_reflns_limit_k_max 16
_diffrn_reflns_limit_k_min -16
_diffrn_reflns_limit_l_max 16
_diffrn_reflns_limit_l_min -16
_diffrn_reflns_number 12163
_diffrn_reflns_point_group_measured_fraction_full 0.998
_diffrn_reflns_point_group_measured_fraction_max 0.995
_diffrn_reflns_theta_full 25.242
_diffrn_reflns_theta_max 27.485
_diffrn_reflns_theta_min 3.124
_diffrn_source 'Sealed Tube'
_exptl_absorpt_coefficient_mu 0.089
_exptl_absorpt_correction_T_max 1.000
_exptl_absorpt_correction_T_min 0.710
_exptl_absorpt_correction_type multi-scan
_exptl_absorpt_process_details 'Jacobson, R. (1998) Private communication'
_exptl_crystal_colour Yellow
_exptl_crystal_density_diffrn 1.322
_exptl_crystal_description Block
_exptl_crystal_F_000 506
_exptl_crystal_size_max 0.200
_exptl_crystal_size_mid 0.200
_exptl_crystal_size_min 0.200
_refine_diff_density_max 0.469
_refine_diff_density_min -0.354
_refine_diff_density_rms 0.071
_refine_ls_abs_structure_details
;
 Flack x determined using 988 quotients [(I+)-(I-)]/[(I+)+(I-)]
 (Parsons, Flack and Wagner, Acta Cryst. B69 (2013) 249-259).
;
_refine_ls_abs_structure_Flack 1.5(10)
_refine_ls_extinction_method none
_refine_ls_goodness_of_fit_ref 1.051
_refine_ls_hydrogen_treatment constr
_refine_ls_matrix_type full
_refine_ls_number_parameters 340
_refine_ls_number_reflns 5506
_refine_ls_number_restraints 1
_refine_ls_restrained_S_all 1.051
_refine_ls_R_factor_all 0.1464
_refine_ls_R_factor_gt 0.0905
_refine_ls_shift/su_max 0.000
_refine_ls_shift/su_mean 0.000
_refine_ls_structure_factor_coef Fsqd
_refine_ls_weighting_details 'w=1/[\s^2^(Fo^2^)+(0.1152P)^2^+1.4802P] where P=(Fo^2^+2Fc^2^)/3'
_refine_ls_weighting_scheme calc
_refine_ls_wR_factor_gt 0.2407
_refine_ls_wR_factor_ref 0.2760
_reflns_Friedel_coverage 0.908
_reflns_Friedel_fraction_full 0.998
_reflns_Friedel_fraction_max 0.991
_reflns_number_gt 3193
_reflns_number_total 5506
_reflns_threshold_expression 'I > 2\s(I)'
_cod_data_source_file yc5029.cif
_cod_data_source_block 13NRES-TMP-PYR
_cod_depositor_comments
;
The following automatic conversions were performed:

data item '_exptl_absorpt_correction_type' value 'Multi-scan' was
changed to 'multi-scan' in accordance with the
/home/data/users/saulius/crontab/automatic-downloads/rss-feeds/IUCr/lib/dictionaries/cif_core.dic
dictionary named 'cif_core.dic' version 2.4.2 last updated on
2011-04-26.

Automatic conversion script
Id: cif_fix_values 7556 2019-12-06 15:28:31Z antanas 

 Adding full bibliography for 1560041--1560072.cif.
;
_cod_original_cell_volume 1207.6(4)
_cod_original_sg_symbol_H-M 'P 21'
_cod_database_code 1560053
_shelx_shelxl_version_number 2018/3
_shelx_space_group_comment
;
The symmetry employed for this shelxl refinement is uniquely defined
by the following loop, which should always be used as a source of
symmetry information in preference to the above space-group names.
They are only intended as comments.
;
_shelx_estimated_absorpt_t_min 0.982
_shelx_estimated_absorpt_t_max 0.982

loop_
_space_group_symop_operation_xyz
'x, y, z'
'-x, y+1/2, -z'

loop_
_atom_site_label
_atom_site_type_symbol
_atom_site_fract_x
_atom_site_fract_y
_atom_site_fract_z
_atom_site_U_iso_or_equiv
_atom_site_adp_type
_atom_site_occupancy
_atom_site_site_symmetry_order
_atom_site_calc_flag
_atom_site_refinement_flags_posn
_atom_site_refinement_flags_adp
_atom_site_refinement_flags_occupancy
_atom_site_disorder_assembly
_atom_site_disorder_group
O1 O -0.8237(8) -0.4406(4) -0.3005(5) 0.0487(15) Uani 1 1 d . . . . .
O4 O -0.5663(6) -0.5084(6) -0.4455(3) 0.0445(14) Uani 1 1 d . . . . .
H4 H -0.508079 -0.528346 -0.488395 0.067 Uiso 1 1 calc R U . . .
N3 N -0.4249(7) -0.5172(6) 0.3740(4) 0.0327(12) Uani 1 1 d . . . . .
O3 O -0.5609(7) -0.5250(6) -0.0685(4) 0.0499(14) Uani 1 1 d . . . . .
H3 H -0.496933 -0.519335 -0.005639 0.075 Uiso 1 1 calc R U . . .
N1 N -0.7422(7) -0.5218(6) -0.2834(4) 0.0326(13) Uani 1 1 d . . . . .
N2 N -0.4071(8) -0.5266(5) 0.1548(4) 0.0329(13) Uani 1 1 d . . . . .
C13 C -0.4217(11) -0.6113(5) 0.2110(6) 0.0318(17) Uani 1 1 d . . . . .
O2 O -0.8155(10) -0.6067(5) -0.2897(6) 0.064(2) Uani 1 1 d . . . . .
C12 C -0.4317(10) -0.6079(5) 0.3214(6) 0.0285(16) Uani 1 1 d . . . . .
C2 C -0.4640(9) -0.5088(6) -0.3406(5) 0.0341(16) Uani 1 1 d . . . . .
C1 C -0.5497(8) -0.5152(6) -0.2554(5) 0.0278(13) Uani 1 1 d . . . . .
C6 C -0.4624(9) -0.5178(7) -0.1434(5) 0.0359(15) Uani 1 1 d . . . . .
C9 C -0.4048(10) -0.4289(6) 0.3188(6) 0.0312(17) Uani 1 1 d . . . . .
C5 C -0.2754(11) -0.5088(8) -0.1164(6) 0.048(2) Uani 1 1 d . . . . .
H5 H -0.211816 -0.506923 -0.042496 0.058 Uiso 1 1 calc R U . . .
C3 C -0.2789(10) -0.5020(7) -0.3122(6) 0.0391(18) Uani 1 1 d . . . . .
H3A H -0.216978 -0.496970 -0.367411 0.047 Uiso 1 1 calc R U . . .
C14 C -0.4315(13) -0.7138(6) 0.1487(7) 0.046(2) Uani 1 1 d . . . . .
H14A H -0.545543 -0.744797 0.142388 0.069 Uiso 1 1 calc R U . . .
H14B H -0.341256 -0.759807 0.188761 0.069 Uiso 1 1 calc R U . . .
H14C H -0.413716 -0.701588 0.075839 0.069 Uiso 1 1 calc R U . . .
C11 C -0.4503(15) -0.7040(6) 0.3851(7) 0.052(2) Uani 1 1 d . . . . .
H11A H -0.567753 -0.731219 0.359303 0.078 Uiso 1 1 calc R U . . .
H11B H -0.428986 -0.687631 0.462812 0.078 Uiso 1 1 calc R U . . .
H11C H -0.365968 -0.754795 0.374246 0.078 Uiso 1 1 calc R U . . .
C4 C -0.1889(10) -0.5028(7) -0.2007(6) 0.0436(19) Uani 1 1 d . . . . .
H4A H -0.066054 -0.499259 -0.182414 0.052 Uiso 1 1 calc R U . . .
C8 C -0.3979(11) -0.4331(6) 0.2066(6) 0.0365(18) Uani 1 1 d . . . . .
C27 C -0.9393(15) -0.4332(10) -0.5939(9) 0.067(3) Uani 1 1 d . . . . .
H27 H -0.954460 -0.426095 -0.522159 0.080 Uiso 1 1 calc R U . . .
C30 C -0.8851(12) -0.4578(8) -0.8089(8) 0.052(2) Uani 1 1 d . . . . .
C29 C -0.9149(11) -0.5494(7) -0.7506(8) 0.051(2) Uani 1 1 d . . . . .
C10 C -0.4009(14) -0.3274(7) 0.3810(9) 0.052(2) Uani 1 1 d . . . . .
H10A H -0.500623 -0.285716 0.345106 0.078 Uiso 1 1 calc R U . . .
H10B H -0.293544 -0.290842 0.381042 0.078 Uiso 1 1 calc R U . . .
H10C H -0.406205 -0.341214 0.456203 0.078 Uiso 1 1 calc R U . . .
C21 C -0.8578(14) -0.4716(8) -0.9155(9) 0.065(3) Uani 1 1 d . . . . .
C7 C -0.3668(18) -0.3399(7) 0.1442(8) 0.067(3) Uani 1 1 d . . . . .
H7A H -0.472134 -0.298308 0.126540 0.101 Uiso 1 1 calc R U . . .
H7B H -0.336834 -0.360826 0.076751 0.101 Uiso 1 1 calc R U . . .
H7C H -0.271394 -0.300228 0.188870 0.101 Uiso 1 1 calc R U . . .
C26 C -0.9154(14) -0.3495(9) -0.6492(9) 0.064(3) Uani 1 1 d . . . . .
H26 H -0.918443 -0.284034 -0.618109 0.076 Uiso 1 1 calc R U . . .
C28 C -0.9430(12) -0.5378(8) -0.6422(8) 0.060(3) Uani 1 1 d . . . . .
C25 C -0.8831(15) -0.3611(9) -0.7625(10) 0.066(3) Uani 1 1 d . . . . .
C22 C -0.8393(18) -0.3783(10) -0.9768(9) 0.082(4) Uani 1 1 d . . . . .
H22 H -0.823046 -0.383413 -1.048471 0.099 Uiso 1 1 calc R U . A 1
C15 C -0.9712(15) -0.6252(9) -0.5852(11) 0.075(3) Uani 1 1 d . . . . .
H15 H -0.989690 -0.619593 -0.514083 0.090 Uiso 1 1 calc R U . . .
C24 C -0.871(2) -0.2724(10) -0.8226(13) 0.108(6) Uani 1 1 d . . . . .
H24 H -0.879980 -0.207257 -0.792229 0.129 Uiso 1 1 calc R U . B 1
C23 C -0.846(3) -0.2819(10) -0.9293(12) 0.120(6) Uani 1 1 d . . . C 1
H23 H -0.832580 -0.222481 -0.969268 0.144 Uiso 1 1 calc R U . . .
C0AA C -0.9213(15) -0.6473(10) -0.7960(11) 0.070(4) Uani 1 1 d . . . . .
C2AA C -0.9435(19) -0.7298(11) -0.7447(14) 0.102(6) Uani 1 1 d . . . D 1
H2AA H -0.941615 -0.794417 -0.777825 0.123 Uiso 1 1 calc R U . D 1
C1AA C -0.9717(17) -0.7216(10) -0.6345(15) 0.095(5) Uani 1 1 d . . . . .
H1AA H -0.990284 -0.781079 -0.596368 0.114 Uiso 1 1 calc R U . D 1
C3AA C -0.861(2) -0.5829(13) -0.9426(14) 0.046(4) Uani 0.5 1 d . . P . .
H3AA H -0.848385 -0.599157 -1.013323 0.055 Uiso 0.5 1 calc R U P D .
C4AA C -0.879(3) -0.6604(14) -0.881(3) 0.094(11) Uani 0.5 1 d . . P D .
H4AA H -0.858439 -0.727330 -0.903681 0.112 Uiso 0.5 1 calc R U P E 2

loop_
_atom_site_aniso_label
_atom_site_aniso_U_11
_atom_site_aniso_U_22
_atom_site_aniso_U_33
_atom_site_aniso_U_23
_atom_site_aniso_U_13
_atom_site_aniso_U_12
O1 0.039(3) 0.041(3) 0.065(4) 0.008(3) 0.011(3) 0.014(3)
O4 0.039(3) 0.078(4) 0.019(2) 0.001(3) 0.0121(18) 0.007(3)
N3 0.036(3) 0.042(3) 0.020(2) -0.001(3) 0.006(2) 0.003(3)
O3 0.058(3) 0.075(4) 0.020(2) -0.003(3) 0.015(2) -0.017(4)
N1 0.042(3) 0.038(3) 0.023(2) -0.011(3) 0.018(2) -0.017(3)
N2 0.044(3) 0.037(3) 0.018(2) -0.001(3) 0.007(2) -0.006(3)
C13 0.042(4) 0.027(4) 0.026(4) -0.006(3) 0.006(3) -0.002(3)
O2 0.072(5) 0.043(4) 0.082(5) -0.011(3) 0.031(4) -0.018(3)
C12 0.028(4) 0.032(4) 0.025(4) 0.004(3) 0.005(3) -0.004(3)
C2 0.042(4) 0.041(4) 0.017(3) -0.001(3) 0.004(3) 0.002(4)
C1 0.035(3) 0.025(3) 0.023(3) 0.000(3) 0.009(2) -0.005(3)
C6 0.050(4) 0.039(4) 0.019(3) 0.002(4) 0.010(3) -0.002(4)
C9 0.039(4) 0.031(4) 0.024(4) 0.000(3) 0.008(3) -0.005(3)
C5 0.056(5) 0.061(5) 0.025(3) 0.000(4) 0.006(3) 0.008(5)
C3 0.041(4) 0.051(5) 0.031(3) -0.005(4) 0.017(3) 0.001(4)
C14 0.063(6) 0.039(5) 0.032(4) -0.015(3) 0.007(4) 0.001(4)
C11 0.082(7) 0.038(5) 0.032(5) 0.010(4) 0.008(4) -0.001(4)
C4 0.034(4) 0.060(6) 0.038(4) -0.001(4) 0.012(3) 0.007(4)
C8 0.049(5) 0.039(4) 0.021(4) -0.003(3) 0.008(3) -0.010(4)
C27 0.063(7) 0.091(8) 0.046(6) 0.013(6) 0.013(5) 0.006(6)
C30 0.047(5) 0.059(6) 0.053(5) -0.003(5) 0.015(4) -0.008(4)
C29 0.037(5) 0.049(6) 0.062(5) -0.002(4) 0.002(4) -0.002(4)
C10 0.060(6) 0.041(5) 0.058(6) -0.015(4) 0.019(5) 0.002(4)
C21 0.057(6) 0.068(7) 0.067(7) 0.004(5) 0.010(5) -0.002(5)
C7 0.114(10) 0.048(6) 0.038(5) -0.001(4) 0.016(6) -0.024(6)
C26 0.051(6) 0.077(7) 0.065(7) 0.004(6) 0.016(5) 0.005(5)
C28 0.048(5) 0.066(7) 0.058(5) 0.000(5) -0.005(4) -0.001(5)
C25 0.058(7) 0.066(7) 0.067(7) 0.027(6) 0.005(5) 0.005(5)
C22 0.109(10) 0.091(9) 0.056(7) -0.014(6) 0.040(7) -0.050(8)
C15 0.047(6) 0.072(8) 0.089(8) 0.020(6) -0.017(6) -0.006(5)
C24 0.178(17) 0.055(7) 0.110(11) -0.020(7) 0.075(11) -0.025(8)
C23 0.22(2) 0.068(8) 0.094(10) -0.007(7) 0.076(12) -0.047(11)
C0AA 0.046(6) 0.071(9) 0.077(8) -0.036(6) -0.014(5) 0.022(6)
C2AA 0.087(10) 0.053(8) 0.132(14) -0.018(8) -0.038(9) 0.003(7)
C1AA 0.061(8) 0.069(8) 0.127(13) 0.000(8) -0.031(8) -0.015(6)
C3AA 0.050(11) 0.037(10) 0.041(9) -0.009(7) -0.006(8) 0.025(8)
C4AA 0.044(12) 0.015(9) 0.22(4) -0.008(14) 0.038(17) -0.002(8)

loop_
_atom_type_symbol
_atom_type_description
_atom_type_scat_dispersion_real
_atom_type_scat_dispersion_imag
_atom_type_scat_source
C C 0.0033 0.0016 'International Tables Vol C Tables 4.2.6.8 and 6.1.1.4'
H H 0.0000 0.0000 'International Tables Vol C Tables 4.2.6.8 and 6.1.1.4'
N N 0.0061 0.0033 'International Tables Vol C Tables 4.2.6.8 and 6.1.1.4'
O O 0.0106 0.0060 'International Tables Vol C Tables 4.2.6.8 and 6.1.1.4'

loop_
_geom_angle_atom_site_label_1
_geom_angle_atom_site_label_2
_geom_angle_atom_site_label_3
_geom_angle
_geom_angle_site_symmetry_1
_geom_angle_site_symmetry_3
_geom_angle_publ_flag
C2 O4 H4 109.5 . . ?
C12 N3 C9 119.0(5) . . ?
C6 O3 H3 109.5 . . ?
O1 N1 O2 122.7(6) . . ?
O1 N1 C1 117.1(7) . . ?
O2 N1 C1 120.2(7) . . ?
C13 N2 C8 119.2(5) . . ?
N2 C13 C12 121.9(6) . . ?
N2 C13 C14 116.9(7) . . ?
C12 C13 C14 121.2(7) . . ?
N3 C12 C13 120.3(6) . . ?
N3 C12 C11 117.7(7) . . ?
C13 C12 C11 122.0(7) . . ?
O4 C2 C1 117.0(6) . . ?
O4 C2 C3 124.9(6) . . ?
C1 C2 C3 118.1(5) . . ?
C2 C1 C6 123.7(6) . . ?
C2 C1 N1 118.8(5) . . ?
C6 C1 N1 117.5(5) . . ?
O3 C6 C1 118.0(6) . . ?
O3 C6 C5 124.7(5) . . ?
C1 C6 C5 117.3(6) . . ?
N3 C9 C8 120.3(6) . . ?
N3 C9 C10 117.3(7) . . ?
C8 C9 C10 122.4(7) . . ?
C4 C5 C6 119.3(6) . . ?
C4 C5 H5 120.3 . . ?
C6 C5 H5 120.3 . . ?
C4 C3 C2 119.2(6) . . ?
C4 C3 H3A 120.4 . . ?
C2 C3 H3A 120.4 . . ?
C13 C14 H14A 109.5 . . ?
C13 C14 H14B 109.5 . . ?
H14A C14 H14B 109.5 . . ?
C13 C14 H14C 109.5 . . ?
H14A C14 H14C 109.5 . . ?
H14B C14 H14C 109.5 . . ?
C12 C11 H11A 109.5 . . ?
C12 C11 H11B 109.5 . . ?
H11A C11 H11B 109.5 . . ?
C12 C11 H11C 109.5 . . ?
H11A C11 H11C 109.5 . . ?
H11B C11 H11C 109.5 . . ?
C5 C4 C3 122.3(7) . . ?
C5 C4 H4A 118.9 . . ?
C3 C4 H4A 118.9 . . ?
N2 C8 C9 119.4(6) . . ?
N2 C8 C7 118.0(7) . . ?
C9 C8 C7 122.5(7) . . ?
C26 C27 C28 122.0(10) . . ?
C26 C27 H27 119.0 . . ?
C28 C27 H27 119.0 . . ?
C25 C30 C21 121.5(9) . . ?
C25 C30 C29 121.6(9) . . ?
C21 C30 C29 116.9(9) . . ?
C0AA C29 C28 119.0(11) . . ?
C0AA C29 C30 122.9(11) . . ?
C28 C29 C30 118.2(8) . . ?
C9 C10 H10A 109.5 . . ?
C9 C10 H10B 109.5 . . ?
H10A C10 H10B 109.5 . . ?
C9 C10 H10C 109.5 . . ?
H10A C10 H10C 109.5 . . ?
H10B C10 H10C 109.5 . . ?
C30 C21 C22 116.6(10) . . ?
C30 C21 C3AA 109.9(11) . . ?
C22 C21 C3AA 133.4(13) . . ?
C8 C7 H7A 109.5 . . ?
C8 C7 H7B 109.5 . . ?
H7A C7 H7B 109.5 . . ?
C8 C7 H7C 109.5 . . ?
H7A C7 H7C 109.5 . . ?
H7B C7 H7C 109.5 . . ?
C27 C26 C25 119.1(11) . . ?
C27 C26 H26 120.5 . . ?
C25 C26 H26 120.5 . . ?
C15 C28 C29 118.7(10) . . ?
C15 C28 C27 122.1(10) . . ?
C29 C28 C27 119.2(9) . . ?
C30 C25 C24 121.4(11) . . ?
C30 C25 C26 119.9(9) . . ?
C24 C25 C26 118.4(11) . . ?
C23 C22 C21 120.3(11) . . ?
C23 C22 H22 119.8 . . ?
C21 C22 H22 119.8 . . ?
C28 C15 C1AA 119.5(14) . . ?
C28 C15 H15 120.3 . . ?
C1AA C15 H15 120.3 . . ?
C25 C24 C23 119.1(12) . . ?
C25 C24 H24 120.4 . . ?
C23 C24 H24 120.4 . . ?
C22 C23 C24 120.8(11) . . ?
C22 C23 H23 119.6 . . ?
C24 C23 H23 119.6 . . ?
C4AA C0AA C2AA 115.2(15) . . ?
C4AA C0AA C29 120.1(17) . . ?
C2AA C0AA C29 123.8(15) . . ?
C0AA C2AA C1AA 118.9(14) . . ?
C0AA C2AA H2AA 120.5 . . ?
C1AA C2AA H2AA 120.5 . . ?
C15 C1AA C2AA 120.0(13) . . ?
C15 C1AA H1AA 120.0 . . ?
C2AA C1AA H1AA 120.0 . . ?
C4AA C3AA C21 129(2) . . ?
C4AA C3AA H3AA 115.7 . . ?
C21 C3AA H3AA 115.7 . . ?
C0AA C4AA C3AA 120(2) . . ?
C0AA C4AA H4AA 119.8 . . ?
C3AA C4AA H4AA 119.8 . . ?

loop_
_geom_bond_atom_site_label_1
_geom_bond_atom_site_label_2
_geom_bond_distance
_geom_bond_site_symmetry_2
_geom_bond_publ_flag
O1 N1 1.216(8) . ?
O4 C2 1.350(7) . ?
O4 H4 0.8200 . ?
N3 C12 1.333(10) . ?
N3 C9 1.356(10) . ?
O3 C6 1.343(8) . ?
O3 H3 0.8200 . ?
N1 O2 1.227(9) . ?
N1 C1 1.458(8) . ?
N2 C13 1.313(10) . ?
N2 C8 1.359(10) . ?
C13 C12 1.391(11) . ?
C13 C14 1.523(10) . ?
C12 C11 1.495(11) . ?
C2 C1 1.382(8) . ?
C2 C3 1.402(10) . ?
C1 C6 1.391(8) . ?
C6 C5 1.419(11) . ?
C9 C8 1.407(10) . ?
C9 C10 1.515(11) . ?
C5 C4 1.376(10) . ?
C5 H5 0.9300 . ?
C3 C4 1.390(10) . ?
C3 H3A 0.9300 . ?
C14 H14A 0.9600 . ?
C14 H14B 0.9600 . ?
C14 H14C 0.9600 . ?
C11 H11A 0.9600 . ?
C11 H11B 0.9600 . ?
C11 H11C 0.9600 . ?
C4 H4A 0.9300 . ?
C8 C7 1.479(12) . ?
C27 C26 1.315(15) . ?
C27 C28 1.472(16) . ?
C27 H27 0.9300 . ?
C30 C25 1.371(15) . ?
C30 C21 1.400(14) . ?
C30 C29 1.433(12) . ?
C29 C0AA 1.377(14) . ?
C29 C28 1.421(13) . ?
C10 H10A 0.9600 . ?
C10 H10B 0.9600 . ?
C10 H10C 0.9600 . ?
C21 C22 1.447(16) . ?
C21 C3AA 1.473(18) . ?
C7 H7A 0.9600 . ?
C7 H7B 0.9600 . ?
C7 H7C 0.9600 . ?
C26 C25 1.493(16) . ?
C26 H26 0.9300 . ?
C28 C15 1.375(15) . ?
C25 C24 1.380(17) . ?
C22 C23 1.381(18) . ?
C22 H22 0.9300 . ?
C15 C1AA 1.383(18) . ?
C15 H15 0.9300 . ?
C24 C23 1.390(18) . ?
C24 H24 0.9300 . ?
C23 H23 0.9300 . ?
C0AA C4AA 1.20(3) . ?
C0AA C2AA 1.27(2) . ?
C2AA C1AA 1.44(2) . ?
C2AA H2AA 0.9300 . ?
C1AA H1AA 0.9300 . ?
C3AA C4AA 1.28(3) . ?
C3AA H3AA 0.9300 . ?
C4AA H4AA 0.9300 . ?
